data_7000443
loop_
_publ_author_name
'Kou, Xiaodi'
'Wu, Jiang'
'Cundari, Thomas R.'
'Dias, H. V. Rasika'

_publ_section_title
;
 Sandwiched sodium and half-sandwiched copper carbonyl complexes
 featuring polyfluorinated tris(triazolyl)borate
 [HB(3,5-(CF3)2Tz)3]&#x2212;
;
_journal_issue 6
_journal_name_full 'Dalton Transactions'
_journal_page_first 915
_journal_page_last 917
_journal_paper_doi 10.1039/b819463g
_journal_year 2009
_chemical_formula_sum 'C48 H50 B2 F36 N18 Na2 O6'
_chemical_formula_weight 1726.66
_chemical_name_common (Na(THF)6)((HB(3,5-(CF3)2Tz)3)2Na)
_chemical_name_systematic
;
?
;
_space_group_IT_number 2
_symmetry_cell_setting triclinic
_symmetry_space_group_name_Hall '-P 1'
_symmetry_space_group_name_H-M 'P -1'
_atom_sites_solution_hydrogens geom
_atom_sites_solution_primary direct
_atom_sites_solution_secondary difmap
_audit_creation_method SHELXL-97
_cell_angle_alpha 77.688(1)
_cell_angle_beta 78.630(1)
_cell_angle_gamma 67.578(1)
_cell_formula_units_Z 1
_cell_length_a 11.0628(4)
_cell_length_b 12.1043(5)
_cell_length_c 14.7207(6)
_cell_measurement_reflns_used 8180
_cell_measurement_temperature 100(2)
_cell_measurement_theta_max 0.00
_cell_measurement_theta_min 0.00
_cell_volume 1765.58(12)
_computing_cell_refinement 'Bruker SMART'
_computing_data_collection 'Bruker SMART'
_computing_data_reduction 'Bruker SAINT'
_computing_molecular_graphics 'Bruker SHELXTL'
_computing_publication_material 'Bruker SHELXTL'
_computing_structure_refinement 'SHELXL-97 (Sheldrick, 1997)'
_computing_structure_solution 'SHELXS-97 (Sheldrick, 1990)'
_diffrn_ambient_temperature 100(2)
_diffrn_measured_fraction_theta_full 0.994
_diffrn_measured_fraction_theta_max 0.994
_diffrn_measurement_device_type 'CCD area detector'
_diffrn_measurement_method 'phi and omega scans'
_diffrn_radiation_monochromator graphite
_diffrn_radiation_source 'fine-focus sealed tube'
_diffrn_radiation_type MoK\a
_diffrn_radiation_wavelength 0.71073
_diffrn_reflns_av_R_equivalents 0.0165
_diffrn_reflns_av_sigmaI/netI 0.0225
_diffrn_reflns_limit_h_max 13
_diffrn_reflns_limit_h_min -13
_diffrn_reflns_limit_k_max 15
_diffrn_reflns_limit_k_min -15
_diffrn_reflns_limit_l_max 18
_diffrn_reflns_limit_l_min -18
_diffrn_reflns_number 15251
_diffrn_reflns_theta_full 26.50
_diffrn_reflns_theta_max 26.50
_diffrn_reflns_theta_min 1.43
_exptl_absorpt_coefficient_mu 0.183
_exptl_absorpt_correction_T_max 0.9643
_exptl_absorpt_correction_T_min 0.9523
_exptl_absorpt_correction_type multi-scan
_exptl_absorpt_process_details sadabs
_exptl_crystal_colour colorless
_exptl_crystal_density_diffrn 1.624
_exptl_crystal_density_meas 0
_exptl_crystal_density_method 'not measured'
_exptl_crystal_description blocks
_exptl_crystal_F_000 868
_exptl_crystal_size_max 0.27
_exptl_crystal_size_mid 0.20
_exptl_crystal_size_min 0.20
_refine_diff_density_max 0.812
_refine_diff_density_min -0.373
_refine_diff_density_rms 0.063
_refine_ls_extinction_method none
_refine_ls_goodness_of_fit_ref 1.041
_refine_ls_hydrogen_treatment mixed
_refine_ls_matrix_type full
_refine_ls_number_parameters 522
_refine_ls_number_reflns 7268
_refine_ls_number_restraints 0
_refine_ls_restrained_S_all 1.041
_refine_ls_R_factor_all 0.0520
_refine_ls_R_factor_gt 0.0461
_refine_ls_shift/su_max 0.000
_refine_ls_shift/su_mean 0.000
_refine_ls_structure_factor_coef Fsqd
_refine_ls_weighting_details 'calc w=1/[\s^2^(Fo^2^)+(0.0734P)^2^+1.1026P] where P=(Fo^2^+2Fc^2^)/3'
_refine_ls_weighting_scheme calc
_refine_ls_wR_factor_gt 0.1250
_refine_ls_wR_factor_ref 0.1315
_reflns_number_gt 6338
_reflns_number_total 7268
_reflns_threshold_expression >2sigma(I)
_cod_data_source_file b819463g.txt
_cod_data_source_block dias548s
_cod_depositor_comments
;
The following automatic conversions were performed:
'_symmetry_cell_setting' value 'Triclinic' changed to 'triclinic'
according to '/home/saulius/struct/CIF-dictionaries/cif_core.dic'
dictionary named 'cif_core.dic' version 2.4.1 from 2010-06-29.

Automatic conversion script
Id: cif_fix_enum 1527 2010-12-29 10:47:43Z saulius 
;
_cod_original_sg_symbol_H-M P-1
_cod_database_code 7000443

loop_
_symmetry_equiv_pos_as_xyz
'x, y, z'
'-x, -y, -z'

loop_
_atom_site_label
_atom_site_type_symbol
_atom_site_fract_x
_atom_site_fract_y
_atom_site_fract_z
_atom_site_U_iso_or_equiv
_atom_site_adp_type
_atom_site_occupancy
_atom_site_symmetry_multiplicity
_atom_site_calc_flag
_atom_site_refinement_flags
_atom_site_disorder_assembly
_atom_site_disorder_group
Na1 Na 0.5000 0.0000 0.5000 0.0227(2) Uani 1 2 d S . .
Na2 Na 0.0000 0.5000 0.0000 0.0453(3) Uani 1 2 d S . .
N1 N 0.23522(14) 0.03022(13) 0.38923(10) 0.0197(3) Uani 1 1 d . . .
N2 N 0.28505(14) 0.09985(13) 0.42158(10) 0.0213(3) Uani 1 1 d . . .
N3 N 0.06977(14) 0.20447(13) 0.40367(11) 0.0242(3) Uani 1 1 d . . .
N4 N 0.45163(13) -0.09419(12) 0.30505(10) 0.0197(3) Uani 1 1 d . . .
N5 N 0.54780(14) -0.08217(13) 0.34308(10) 0.0211(3) Uani 1 1 d . . .
N6 N 0.61464(15) -0.09783(14) 0.18900(11) 0.0248(3) Uani 1 1 d . . .
N7 N 0.64872(13) 0.18913(13) 0.54409(10) 0.0194(3) Uani 1 1 d . . .
N8 N 0.60615(13) 0.16483(13) 0.47232(10) 0.0205(3) Uani 1 1 d . . .
N9 N 0.62815(15) 0.34869(13) 0.43250(11) 0.0240(3) Uani 1 1 d . . .
O1 O 0.19366(17) 0.38384(16) 0.06353(13) 0.0504(4) Uani 1 1 d . . .
O2 O -0.12428(18) 0.50396(17) 0.15187(11) 0.0565(5) Uani 1 1 d . . .
O3 O -0.03592(18) 0.31558(18) -0.00224(12) 0.0530(4) Uani 1 1 d . . .
B B 0.32011(18) -0.09801(17) 0.36489(13) 0.0193(4) Uani 1 1 d . . .
C1 C 0.18283(17) 0.20129(15) 0.42815(12) 0.0222(3) Uani 1 1 d . . .
C2 C 0.10775(16) 0.09613(15) 0.38026(12) 0.0216(3) Uani 1 1 d . . .
C3 C 0.18936(18) 0.30898(17) 0.45942(15) 0.0301(4) Uani 1 1 d . . .
C4 C 0.01419(18) 0.05093(17) 0.35072(14) 0.0281(4) Uani 1 1 d . . .
C5 C 0.64118(17) -0.08552(15) 0.27132(13) 0.0225(3) Uani 1 1 d . . .
C6 C 0.49535(17) -0.10310(15) 0.21396(12) 0.0225(3) Uani 1 1 d . . .
C7 C 0.77021(18) -0.07803(18) 0.28151(14) 0.0288(4) Uani 1 1 d . . .
C8 C 0.41714(19) -0.11609(18) 0.14589(13) 0.0293(4) Uani 1 1 d . . .
C9 C 0.59680(16) 0.26198(15) 0.40871(12) 0.0219(3) Uani 1 1 d . . .
C10 C 0.66009(16) 0.29905(15) 0.51733(12) 0.0218(3) Uani 1 1 d . . .
C11 C 0.55659(18) 0.27565(16) 0.31456(13) 0.0264(4) Uani 1 1 d . . .
C12 C 0.70080(18) 0.36228(16) 0.57740(13) 0.0262(4) Uani 1 1 d . . .
C13 C 0.2455(2) 0.2535(2) 0.08638(17) 0.0442(5) Uani 1 1 d . . .
H13A H 0.2662 0.2155 0.0293 0.053 Uiso 1 1 calc R . .
H13B H 0.1811 0.2241 0.1314 0.053 Uiso 1 1 calc R . .
C14 C 0.3695(3) 0.2245(3) 0.12962(18) 0.0510(6) Uani 1 1 d . . .
H14A H 0.4358 0.1454 0.1164 0.061 Uiso 1 1 calc R . .
H14B H 0.3499 0.2238 0.1983 0.061 Uiso 1 1 calc R . .
C15 C 0.4168(3) 0.3287(2) 0.08064(18) 0.0503(6) Uani 1 1 d . . .
H15A H 0.4738 0.3421 0.1181 0.060 Uiso 1 1 calc R . .
H15B H 0.4645 0.3150 0.0173 0.060 Uiso 1 1 calc R . .
C16 C 0.2851(3) 0.4330(3) 0.0761(2) 0.0605(7) Uani 1 1 d . . .
H16A H 0.2573 0.4684 0.1349 0.073 Uiso 1 1 calc R . .
H16B H 0.2920 0.4971 0.0231 0.073 Uiso 1 1 calc R . .
C17A C -0.0767(3) 0.4263(3) 0.23618(19) 0.0402(11) Uani 0.790(10) 1 d P A 1
H17A H 0.0207 0.3981 0.2303 0.048 Uiso 0.790(10) 1 calc PR A 1
H17B H -0.1042 0.3550 0.2494 0.048 Uiso 0.790(10) 1 calc PR A 1
C17B C -0.0389(11) 0.4900(14) 0.2383(7) 0.042(4) Uani 0.210(10) 1 d P A 2
H17C H 0.0325 0.4100 0.2467 0.051 Uiso 0.210(10) 1 calc PR A 2
H17D H -0.0015 0.5548 0.2283 0.051 Uiso 0.210(10) 1 calc PR A 2
C18 C -0.1374(2) 0.5023(2) 0.31096(16) 0.0465(6) Uani 1 1 d . . .
H18A H -0.0858 0.5528 0.3129 0.056 Uiso 1 1 calc R A 1
H18B H -0.1440 0.4520 0.3730 0.056 Uiso 1 1 calc R A 1
C19 C -0.2725(2) 0.57965(19) 0.28355(15) 0.0365(5) Uani 1 1 d . A .
H19A H -0.2989 0.6629 0.2973 0.044 Uiso 1 1 calc R . .
H19B H -0.3396 0.5446 0.3171 0.044 Uiso 1 1 calc R . .
C20 C -0.2556(2) 0.5787(2) 0.17857(16) 0.0443(5) Uani 1 1 d . A .
H20A H -0.3184 0.5467 0.1638 0.053 Uiso 1 1 calc R . .
H20B H -0.2730 0.6618 0.1441 0.053 Uiso 1 1 calc R . .
C21 C -0.1131(4) 0.2549(3) 0.0636(2) 0.0694(9) Uani 1 1 d . A .
H21A H -0.1821 0.3122 0.1022 0.083 Uiso 1 1 calc R . .
H21B H -0.0564 0.1885 0.1057 0.083 Uiso 1 1 calc R . .
C22 C -0.1752(4) 0.2051(4) 0.0070(2) 0.0758(9) Uani 1 1 d . . .
H22A H -0.1802 0.1260 0.0391 0.091 Uiso 1 1 calc R A .
H22B H -0.2649 0.2618 -0.0043 0.091 Uiso 1 1 calc R . .
C23 C -0.0845(4) 0.1922(5) -0.0817(3) 0.0943(14) Uani 1 1 d . A .
H23A H -0.1349 0.2287 -0.1359 0.113 Uiso 1 1 calc R . .
H23B H -0.0347 0.1056 -0.0860 0.113 Uiso 1 1 calc R . .
C24 C 0.0085(3) 0.2557(4) -0.0820(2) 0.0720(9) Uani 1 1 d . A .
H24A H 0.0994 0.1966 -0.0788 0.086 Uiso 1 1 calc R . .
H24B H 0.0081 0.3148 -0.1400 0.086 Uiso 1 1 calc R . .
F1 F 0.18019(14) 0.39950(11) 0.38845(10) 0.0471(3) Uani 1 1 d . . .
F2 F 0.30323(11) 0.28142(10) 0.49225(9) 0.0370(3) Uani 1 1 d . . .
F3 F 0.09211(13) 0.34948(13) 0.52634(11) 0.0501(4) Uani 1 1 d . . .
F4 F -0.10759(11) 0.13114(11) 0.35972(10) 0.0411(3) Uani 1 1 d . . .
F5 F 0.04543(12) 0.03234(12) 0.26173(9) 0.0395(3) Uani 1 1 d . . .
F6 F 0.01338(11) -0.05306(10) 0.40352(9) 0.0362(3) Uani 1 1 d . . .
F7 F 0.80244(12) 0.00220(12) 0.21419(9) 0.0434(3) Uani 1 1 d . . .
F8 F 0.76479(11) -0.04647(12) 0.36362(9) 0.0378(3) Uani 1 1 d . . .
F9 F 0.86845(11) -0.18390(11) 0.27654(10) 0.0397(3) Uani 1 1 d . . .
F10 F 0.29715(12) -0.03186(12) 0.14715(9) 0.0413(3) Uani 1 1 d . . .
F11 F 0.40334(13) -0.22342(12) 0.16469(9) 0.0397(3) Uani 1 1 d . . .
F12 F 0.47866(13) -0.10551(13) 0.05911(8) 0.0415(3) Uani 1 1 d . . .
F13 F 0.65482(13) 0.27701(14) 0.24618(8) 0.0440(3) Uani 1 1 d . . .
F14 F 0.52139(14) 0.18419(11) 0.30835(8) 0.0395(3) Uani 1 1 d . . .
F15 F 0.45634(14) 0.37703(11) 0.29599(9) 0.0446(3) Uani 1 1 d . . .
F16 F 0.68792(13) 0.47354(10) 0.53576(8) 0.0366(3) Uani 1 1 d . . .
F17 F 0.62598(12) 0.36901(10) 0.66068(8) 0.0337(3) Uani 1 1 d . . .
F18 F 0.82571(11) 0.30474(11) 0.59350(9) 0.0380(3) Uani 1 1 d . . .
H H 0.2646(19) -0.1209(17) 0.3266(13) 0.017(5) Uiso 1 1 d . . .

loop_
_atom_site_aniso_label
_atom_site_aniso_U_11
_atom_site_aniso_U_22
_atom_site_aniso_U_33
_atom_site_aniso_U_23
_atom_site_aniso_U_13
_atom_site_aniso_U_12
Na1 0.0206(5) 0.0232(5) 0.0279(5) -0.0069(4) -0.0061(4) -0.0087(4)
Na2 0.0384(7) 0.0473(7) 0.0286(6) -0.0051(5) -0.0043(5) 0.0081(5)
N1 0.0180(7) 0.0201(7) 0.0233(7) -0.0035(5) -0.0041(5) -0.0086(6)
N2 0.0202(7) 0.0205(7) 0.0262(7) -0.0058(6) -0.0048(6) -0.0083(6)
N3 0.0206(7) 0.0215(7) 0.0307(8) -0.0027(6) -0.0065(6) -0.0069(6)
N4 0.0178(7) 0.0192(7) 0.0230(7) -0.0042(5) -0.0041(5) -0.0062(5)
N5 0.0180(7) 0.0198(7) 0.0276(7) -0.0060(6) -0.0033(6) -0.0075(5)
N6 0.0236(7) 0.0246(7) 0.0257(8) -0.0049(6) -0.0018(6) -0.0083(6)
N7 0.0172(7) 0.0192(7) 0.0235(7) -0.0051(5) -0.0028(5) -0.0072(5)
N8 0.0181(7) 0.0217(7) 0.0229(7) -0.0044(6) -0.0044(5) -0.0070(5)
N9 0.0248(7) 0.0217(7) 0.0270(8) -0.0037(6) -0.0029(6) -0.0099(6)
O1 0.0436(9) 0.0433(9) 0.0538(10) -0.0047(8) -0.0151(8) -0.0010(7)
O2 0.0530(10) 0.0554(10) 0.0279(8) -0.0033(7) -0.0026(7) 0.0144(8)
O3 0.0480(10) 0.0640(11) 0.0396(9) -0.0180(8) 0.0032(7) -0.0106(9)
B 0.0179(8) 0.0194(9) 0.0228(9) -0.0045(7) -0.0030(7) -0.0080(7)
C1 0.0206(8) 0.0196(8) 0.0265(9) -0.0030(6) -0.0046(6) -0.0067(6)
C2 0.0195(8) 0.0191(8) 0.0256(8) -0.0012(6) -0.0043(6) -0.0066(6)
C3 0.0241(9) 0.0219(9) 0.0452(11) -0.0093(8) -0.0101(8) -0.0043(7)
C4 0.0203(8) 0.0244(9) 0.0406(11) -0.0058(8) -0.0092(7) -0.0061(7)
C5 0.0207(8) 0.0192(8) 0.0278(9) -0.0053(7) -0.0013(7) -0.0073(6)
C6 0.0222(8) 0.0201(8) 0.0234(8) -0.0034(6) -0.0026(6) -0.0054(7)
C7 0.0224(9) 0.0328(10) 0.0334(10) -0.0093(8) 0.0020(7) -0.0126(7)
C8 0.0287(9) 0.0363(10) 0.0234(9) -0.0058(7) -0.0032(7) -0.0113(8)
C9 0.0186(8) 0.0205(8) 0.0259(9) -0.0038(6) -0.0025(6) -0.0062(6)
C10 0.0199(8) 0.0191(8) 0.0274(9) -0.0045(6) -0.0023(6) -0.0077(6)
C11 0.0280(9) 0.0244(9) 0.0269(9) -0.0024(7) -0.0054(7) -0.0092(7)
C12 0.0284(9) 0.0233(9) 0.0313(9) -0.0064(7) -0.0039(7) -0.0129(7)
C13 0.0409(12) 0.0417(12) 0.0421(12) -0.0042(10) -0.0115(10) -0.0042(10)
C14 0.0488(14) 0.0568(15) 0.0413(13) -0.0021(11) -0.0178(11) -0.0091(12)
C15 0.0508(14) 0.0553(15) 0.0445(13) -0.0134(11) -0.0191(11) -0.0092(12)
C16 0.0750(19) 0.0450(14) 0.0630(17) -0.0140(13) -0.0225(15) -0.0134(14)
C17A 0.0428(17) 0.0352(17) 0.0287(14) -0.0025(11) -0.0066(11) 0.0012(13)
C17B 0.032(6) 0.054(9) 0.029(5) 0.008(5) -0.006(4) -0.008(5)
C18 0.0427(13) 0.0566(15) 0.0316(11) -0.0102(10) -0.0019(9) -0.0078(11)
C19 0.0388(11) 0.0277(10) 0.0334(11) -0.0014(8) 0.0029(8) -0.0066(8)
C20 0.0401(12) 0.0453(13) 0.0378(12) -0.0078(10) -0.0059(9) -0.0032(10)
C21 0.092(2) 0.0688(19) 0.0393(14) -0.0018(13) -0.0005(14) -0.0273(18)
C22 0.077(2) 0.085(2) 0.066(2) -0.0204(17) 0.0146(16) -0.0370(19)
C23 0.093(3) 0.140(4) 0.081(2) -0.052(3) 0.031(2) -0.078(3)
C24 0.0626(19) 0.098(2) 0.0658(19) -0.0466(18) 0.0181(15) -0.0350(18)
F1 0.0587(8) 0.0227(6) 0.0680(9) 0.0036(6) -0.0315(7) -0.0175(6)
F2 0.0317(6) 0.0268(6) 0.0594(8) -0.0134(5) -0.0210(5) -0.0067(5)
F3 0.0364(7) 0.0484(8) 0.0724(10) -0.0405(7) 0.0041(6) -0.0114(6)
F4 0.0178(5) 0.0325(6) 0.0758(9) -0.0163(6) -0.0146(5) -0.0035(5)
F5 0.0350(6) 0.0492(7) 0.0423(7) -0.0129(6) -0.0149(5) -0.0157(6)
F6 0.0281(6) 0.0299(6) 0.0562(8) -0.0028(5) -0.0095(5) -0.0163(5)
F7 0.0352(7) 0.0513(8) 0.0500(8) 0.0003(6) -0.0003(6) -0.0290(6)
F8 0.0265(6) 0.0567(8) 0.0419(7) -0.0240(6) 0.0009(5) -0.0213(5)
F9 0.0202(5) 0.0403(7) 0.0574(8) -0.0188(6) -0.0042(5) -0.0040(5)
F10 0.0299(6) 0.0549(8) 0.0369(7) -0.0087(6) -0.0139(5) -0.0069(6)
F11 0.0517(8) 0.0461(7) 0.0351(6) -0.0087(5) -0.0107(5) -0.0286(6)
F12 0.0446(7) 0.0630(8) 0.0224(6) -0.0084(5) -0.0022(5) -0.0252(6)
F13 0.0413(7) 0.0691(9) 0.0251(6) -0.0054(6) -0.0007(5) -0.0261(7)
F14 0.0597(8) 0.0359(6) 0.0353(6) 0.0010(5) -0.0219(6) -0.0263(6)
F15 0.0500(8) 0.0340(7) 0.0392(7) -0.0066(5) -0.0232(6) 0.0058(6)
F16 0.0540(8) 0.0248(6) 0.0396(7) -0.0043(5) -0.0074(5) -0.0232(5)
F17 0.0444(7) 0.0314(6) 0.0299(6) -0.0104(5) -0.0007(5) -0.0175(5)
F18 0.0307(6) 0.0370(6) 0.0552(8) -0.0151(6) -0.0129(5) -0.0136(5)

loop_
_atom_type_symbol
_atom_type_description
_atom_type_scat_dispersion_real
_atom_type_scat_dispersion_imag
_atom_type_scat_source
C C 0.0033 0.0016 'International Tables Vol C Tables 4.2.6.8 and 6.1.1.4'
H H 0.0000 0.0000 'International Tables Vol C Tables 4.2.6.8 and 6.1.1.4'
B B 0.0013 0.0007 'International Tables Vol C Tables 4.2.6.8 and 6.1.1.4'
N N 0.0061 0.0033 'International Tables Vol C Tables 4.2.6.8 and 6.1.1.4'
O O 0.0106 0.0060 'International Tables Vol C Tables 4.2.6.8 and 6.1.1.4'
F F 0.0171 0.0103 'International Tables Vol C Tables 4.2.6.8 and 6.1.1.4'
Na Na 0.0362 0.0249 'International Tables Vol C Tables 4.2.6.8 and 6.1.1.4'

loop_
_geom_angle_atom_site_label_1
_geom_angle_atom_site_label_2
_geom_angle_atom_site_label_3
_geom_angle
_geom_angle_site_symmetry_1
_geom_angle_site_symmetry_3
_geom_angle_publ_flag
N5 Na1 N5 180.0 2_656 . ?
N5 Na1 N2 73.00(4) 2_656 2_656 ?
N5 Na1 N2 107.00(4) . 2_656 ?
N5 Na1 N2 107.00(4) 2_656 . ?
N5 Na1 N2 73.00(4) . . ?
N2 Na1 N2 180.0 2_656 . ?
N5 Na1 N8 73.28(4) 2_656 . ?
N5 Na1 N8 106.72(4) . . ?
N2 Na1 N8 74.11(4) 2_656 . ?
N2 Na1 N8 105.89(4) . . ?
N5 Na1 N8 106.72(4) 2_656 2_656 ?
N5 Na1 N8 73.28(4) . 2_656 ?
N2 Na1 N8 105.89(4) 2_656 2_656 ?
N2 Na1 N8 74.11(4) . 2_656 ?
N8 Na1 N8 180.0 . 2_656 ?
O1 Na2 O1 180.00(12) . 2_565 ?
O1 Na2 O2 91.20(6) . . ?
O1 Na2 O2 88.80(6) 2_565 . ?
O1 Na2 O2 88.80(6) . 2_565 ?
O1 Na2 O2 91.20(6) 2_565 2_565 ?
O2 Na2 O2 180.00(10) . 2_565 ?
O1 Na2 O3 91.26(6) . 2_565 ?
O1 Na2 O3 88.74(6) 2_565 2_565 ?
O2 Na2 O3 92.97(7) . 2_565 ?
O2 Na2 O3 87.03(7) 2_565 2_565 ?
O1 Na2 O3 88.74(6) . . ?
O1 Na2 O3 91.26(6) 2_565 . ?
O2 Na2 O3 87.03(7) . . ?
O2 Na2 O3 92.97(7) 2_565 . ?
O3 Na2 O3 180.00(8) 2_565 . ?
C2 N1 N2 107.15(13) . . ?
C2 N1 B 129.74(14) . . ?
N2 N1 B 123.05(13) . . ?
C1 N2 N1 102.75(13) . . ?
C1 N2 Na1 133.51(11) . . ?
N1 N2 Na1 120.19(10) . . ?
C2 N3 C1 100.78(14) . . ?
C6 N4 N5 107.51(14) . . ?
C6 N4 B 130.75(14) . . ?
N5 N4 B 121.74(13) . . ?
C5 N5 N4 102.78(14) . . ?
C5 N5 Na1 132.11(11) . . ?
N4 N5 Na1 121.96(10) . . ?
C6 N6 C5 100.75(15) . . ?
C10 N7 N8 107.44(14) . . ?
C10 N7 B 130.26(14) . 2_656 ?
N8 N7 B 122.27(13) . 2_656 ?
C9 N8 N7 102.66(14) . . ?
C9 N8 Na1 132.97(11) . . ?
N7 N8 Na1 121.04(10) . . ?
C10 N9 C9 100.86(14) . . ?
C16 O1 C13 110.28(19) . . ?
C16 O1 Na2 122.86(15) . . ?
C13 O1 Na2 126.57(15) . . ?
C20 O2 C17A 106.43(18) . . ?
C20 O2 C17B 106.3(4) . . ?
C17A O2 C17B 37.2(5) . . ?
C20 O2 Na2 128.63(13) . . ?
C17A O2 Na2 124.94(15) . . ?
C17B O2 Na2 114.4(4) . . ?
C24 O3 C21 107.2(2) . . ?
C24 O3 Na2 121.78(18) . . ?
C21 O3 Na2 130.62(17) . . ?
N7 B N1 109.98(14) 2_656 . ?
N7 B N4 109.17(13) 2_656 . ?
N1 B N4 109.01(13) . . ?
N7 B H 111.2(10) 2_656 . ?
N1 B H 106.6(10) . . ?
N4 B H 110.9(10) . . ?
N2 C1 N3 116.15(15) . . ?
N2 C1 C3 123.02(15) . . ?
N3 C1 C3 120.83(15) . . ?
N3 C2 N1 113.17(15) . . ?
N3 C2 C4 122.28(15) . . ?
N1 C2 C4 124.50(15) . . ?
F3 C3 F1 107.45(16) . . ?
F3 C3 F2 108.05(17) . . ?
F1 C3 F2 107.71(16) . . ?
F3 C3 C1 111.58(16) . . ?
F1 C3 C1 110.89(16) . . ?
F2 C3 C1 110.99(14) . . ?
F4 C4 F5 107.60(15) . . ?
F4 C4 F6 107.93(15) . . ?
F5 C4 F6 107.49(15) . . ?
F4 C4 C2 110.08(15) . . ?
F5 C4 C2 112.35(15) . . ?
F6 C4 C2 111.21(15) . . ?
N5 C5 N6 116.19(15) . . ?
N5 C5 C7 121.56(16) . . ?
N6 C5 C7 122.24(16) . . ?
N6 C6 N4 112.78(15) . . ?
N6 C6 C8 122.83(16) . . ?
N4 C6 C8 124.39(16) . . ?
F8 C7 F7 108.24(16) . . ?
F8 C7 F9 107.51(16) . . ?
F7 C7 F9 107.01(15) . . ?
F8 C7 C5 110.87(15) . . ?
F7 C7 C5 111.54(16) . . ?
F9 C7 C5 111.49(15) . . ?
F12 C8 F10 107.70(16) . . ?
F12 C8 F11 107.51(16) . . ?
F10 C8 F11 107.65(16) . . ?
F12 C8 C6 109.97(16) . . ?
F10 C8 C6 111.99(15) . . ?
F11 C8 C6 111.82(15) . . ?
N8 C9 N9 116.31(16) . . ?
N8 C9 C11 122.53(16) . . ?
N9 C9 C11 121.15(15) . . ?
N9 C10 N7 112.73(15) . . ?
N9 C10 C12 122.41(16) . . ?
N7 C10 C12 124.84(16) . . ?
F15 C11 F13 106.88(15) . . ?
F15 C11 F14 107.66(15) . . ?
F13 C11 F14 106.93(16) . . ?
F15 C11 C9 112.35(15) . . ?
F13 C11 C9 111.57(15) . . ?
F14 C11 C9 111.16(15) . . ?
F16 C12 F18 108.10(15) . . ?
F16 C12 F17 108.03(15) . . ?
F18 C12 F17 107.31(15) . . ?
F16 C12 C10 110.20(15) . . ?
F18 C12 C10 111.95(15) . . ?
F17 C12 C10 111.10(14) . . ?
O1 C13 C14 105.2(2) . . ?
O1 C13 H13A 110.7 . . ?
C14 C13 H13A 110.7 . . ?
O1 C13 H13B 110.7 . . ?
C14 C13 H13B 110.7 . . ?
H13A C13 H13B 108.8 . . ?
C13 C14 C15 102.5(2) . . ?
C13 C14 H14A 111.3 . . ?
C15 C14 H14A 111.3 . . ?
C13 C14 H14B 111.3 . . ?
C15 C14 H14B 111.3 . . ?
H14A C14 H14B 109.2 . . ?
C16 C15 C14 100.3(2) . . ?
C16 C15 H15A 111.7 . . ?
C14 C15 H15A 111.7 . . ?
C16 C15 H15B 111.7 . . ?
C14 C15 H15B 111.7 . . ?
H15A C15 H15B 109.5 . . ?
O1 C16 C15 106.3(2) . . ?
O1 C16 H16A 110.5 . . ?
C15 C16 H16A 110.5 . . ?
O1 C16 H16B 110.5 . . ?
C15 C16 H16B 110.5 . . ?
H16A C16 H16B 108.7 . . ?
O2 C17A C18 104.9(2) . . ?
O2 C17A H17A 110.8 . . ?
C18 C17A H17A 110.8 . . ?
O2 C17A H17B 110.8 . . ?
C18 C17A H17B 110.8 . . ?
H17A C17A H17B 108.8 . . ?
C18 C17B O2 99.1(7) . . ?
C18 C17B H17C 112.0 . . ?
O2 C17B H17C 112.0 . . ?
C18 C17B H17D 112.0 . . ?
O2 C17B H17D 112.0 . . ?
H17C C17B H17D 109.6 . . ?
C17B C18 C17A 41.8(7) . . ?
C17B C18 C19 114.1(5) . . ?
C17A C18 C19 103.6(2) . . ?
C17B C18 H18A 69.6 . . ?
C17A C18 H18A 111.0 . . ?
C19 C18 H18A 111.0 . . ?
C17B C18 H18B 131.7 . . ?
C17A C18 H18B 111.0 . . ?
C19 C18 H18B 111.0 . . ?
H18A C18 H18B 109.0 . . ?
C18 C19 C20 103.56(17) . . ?
C18 C19 H19A 111.0 . . ?
C20 C19 H19A 111.0 . . ?
C18 C19 H19B 111.0 . . ?
C20 C19 H19B 111.0 . . ?
H19A C19 H19B 109.0 . . ?
O2 C20 C19 107.84(18) . . ?
O2 C20 H20A 110.1 . . ?
C19 C20 H20A 110.1 . . ?
O2 C20 H20B 110.1 . . ?
C19 C20 H20B 110.1 . . ?
H20A C20 H20B 108.5 . . ?
O3 C21 C22 106.8(2) . . ?
O3 C21 H21A 110.4 . . ?
C22 C21 H21A 110.4 . . ?
O3 C21 H21B 110.4 . . ?
C22 C21 H21B 110.4 . . ?
H21A C21 H21B 108.6 . . ?
C23 C22 C21 103.1(3) . . ?
C23 C22 H22A 111.1 . . ?
C21 C22 H22A 111.1 . . ?
C23 C22 H22B 111.1 . . ?
C21 C22 H22B 111.1 . . ?
H22A C22 H22B 109.1 . . ?
C22 C23 C24 107.7(3) . . ?
C22 C23 H23A 110.2 . . ?
C24 C23 H23A 110.2 . . ?
C22 C23 H23B 110.2 . . ?
C24 C23 H23B 110.2 . . ?
H23A C23 H23B 108.5 . . ?
O3 C24 C23 106.9(2) . . ?
O3 C24 H24A 110.3 . . ?
C23 C24 H24A 110.3 . . ?
O3 C24 H24B 110.3 . . ?
C23 C24 H24B 110.3 . . ?
H24A C24 H24B 108.6 . . ?

loop_
_geom_bond_atom_site_label_1
_geom_bond_atom_site_label_2
_geom_bond_distance
_geom_bond_site_symmetry_2
_geom_bond_publ_flag
Na1 N5 2.5887(14) 2_656 ?
Na1 N5 2.5887(14) . ?
Na1 N2 2.5967(14) 2_656 ?
Na1 N2 2.5967(14) . ?
Na1 N8 2.6035(14) . ?
Na1 N8 2.6035(14) 2_656 ?
Na2 O1 2.3179(16) . ?
Na2 O1 2.3179(16) 2_565 ?
Na2 O2 2.3820(16) . ?
Na2 O2 2.3820(16) 2_565 ?
Na2 O3 2.420(2) 2_565 ?
Na2 O3 2.420(2) . ?
N1 C2 1.346(2) . ?
N1 N2 1.3676(19) . ?
N1 B 1.553(2) . ?
N2 C1 1.321(2) . ?
N3 C2 1.315(2) . ?
N3 C1 1.353(2) . ?
N4 C6 1.345(2) . ?
N4 N5 1.362(2) . ?
N4 B 1.557(2) . ?
N5 C5 1.319(2) . ?
N6 C6 1.321(2) . ?
N6 C5 1.352(2) . ?
N7 C10 1.351(2) . ?
N7 N8 1.363(2) . ?
N7 B 1.547(2) 2_656 ?
N8 C9 1.321(2) . ?
N9 C10 1.318(2) . ?
N9 C9 1.352(2) . ?
O1 C16 1.412(4) . ?
O1 C13 1.446(3) . ?
O2 C20 1.417(3) . ?
O2 C17A 1.444(3) . ?
O2 C17B 1.674(12) . ?
O3 C24 1.418(3) . ?
O3 C21 1.434(4) . ?
B N7 1.547(2) 2_656 ?
B H 1.05(2) . ?
C1 C3 1.502(2) . ?
C2 C4 1.507(2) . ?
C3 F3 1.324(2) . ?
C3 F1 1.331(2) . ?
C3 F2 1.335(2) . ?
C4 F4 1.327(2) . ?
C4 F5 1.332(2) . ?
C4 F6 1.333(2) . ?
C5 C7 1.502(2) . ?
C6 C8 1.513(3) . ?
C7 F8 1.327(2) . ?
C7 F7 1.329(2) . ?
C7 F9 1.332(2) . ?
C8 F12 1.329(2) . ?
C8 F10 1.330(2) . ?
C8 F11 1.330(2) . ?
C9 C11 1.495(2) . ?
C10 C12 1.510(2) . ?
C11 F15 1.322(2) . ?
C11 F13 1.330(2) . ?
C11 F14 1.331(2) . ?
C12 F16 1.321(2) . ?
C12 F18 1.332(2) . ?
C12 F17 1.336(2) . ?
C13 C14 1.514(3) . ?
C13 H13A 0.9900 . ?
C13 H13B 0.9900 . ?
C14 C15 1.534(4) . ?
C14 H14A 0.9900 . ?
C14 H14B 0.9900 . ?
C15 C16 1.523(4) . ?
C15 H15A 0.9900 . ?
C15 H15B 0.9900 . ?
C16 H16A 0.9900 . ?
C16 H16B 0.9900 . ?
C17A C18 1.476(4) . ?
C17A H17A 0.9900 . ?
C17A H17B 0.9900 . ?
C17B C18 1.356(11) . ?
C17B H17C 0.9900 . ?
C17B H17D 0.9900 . ?
C18 C19 1.511(3) . ?
C18 H18A 0.9900 . ?
C18 H18B 0.9900 . ?
C19 C20 1.522(3) . ?
C19 H19A 0.9900 . ?
C19 H19B 0.9900 . ?
C20 H20A 0.9900 . ?
C20 H20B 0.9900 . ?
C21 C22 1.512(5) . ?
C21 H21A 0.9900 . ?
C21 H21B 0.9900 . ?
C22 C23 1.479(4) . ?
C22 H22A 0.9900 . ?
C22 H22B 0.9900 . ?
C23 C24 1.499(5) . ?
C23 H23A 0.9900 . ?
C23 H23B 0.9900 . ?
C24 H24A 0.9900 . ?
C24 H24B 0.9900 . ?
